data_1561963
loop_
_publ_author_name
'Lin, Hong-Yan'
'Lu, Huizhe'
'Le, Mao'
'Luan, Jian'
'Wang, Xiu-Li'
'Liu, Guocheng'
'Zhang, Juwen'

_publ_section_title
;
 Effect of three bis-pyridyl-bis-amide ligands with various spacers on the
 structural diversity of new multifunctional cobalt(II) coordination
 polymers
;
_journal_name_full 'Journal of Solid State Chemistry'
_journal_page_first 66
_journal_page_last 73
_journal_paper_doi 10.1016/j.jssc.2015.02.002
_journal_volume 226
_journal_year 2015
_chemical_formula_sum 'C30 H20 Co N4 O6'
_chemical_formula_weight 591.43
_space_group_IT_number 14
_space_group_name_Hall '-P 2yn'
_space_group_name_H-M_alt 'P 1 21/n 1'
_symmetry_cell_setting monoclinic
_symmetry_space_group_name_H-M 'P 1 21/n 1'
_atom_sites_solution_hydrogens geom
_atom_sites_solution_primary direct
_atom_sites_solution_secondary difmap
_audit_creation_method SHELXL-97
_cell_angle_alpha 90.00
_cell_angle_beta 92.4570(10)
_cell_angle_gamma 90.00
_cell_formula_units_Z 4
_cell_length_a 10.1798(4)
_cell_length_b 14.1930(6)
_cell_length_c 17.2866(7)
_cell_measurement_temperature 296(2)
_cell_measurement_theta_max 28.23
_cell_measurement_theta_min 1.86
_cell_volume 2495.30(18)
_computing_cell_refinement 'SMART (Bruker, 2001)'
_computing_data_collection 'SMART (Bruker, 2001)'
_computing_data_reduction 'SAINT+ (Bruker, 1999)'
_computing_molecular_graphics 'PLATON (Spek, 2003)'
_computing_publication_material 'SHELXTL (1998)'
_computing_structure_refinement 'SHELXL-97 (Sheldrick, 2008)'
_computing_structure_solution 'SHELXS-97 (Sheldrick, 2008)'
_diffrn_ambient_temperature 296(2)
_diffrn_measured_fraction_theta_full 0.979
_diffrn_measured_fraction_theta_max 0.979
_diffrn_measurement_device_type 'CCD area detector'
_diffrn_measurement_method 'phi and omega scans'
_diffrn_radiation_monochromator graphite
_diffrn_radiation_source 'fine-focus sealed tube'
_diffrn_radiation_type MoK\a
_diffrn_radiation_wavelength 0.71073
_diffrn_reflns_av_R_equivalents 0.0170
_diffrn_reflns_av_sigmaI/netI 0.0218
_diffrn_reflns_limit_h_max 13
_diffrn_reflns_limit_h_min -5
_diffrn_reflns_limit_k_max 17
_diffrn_reflns_limit_k_min -18
_diffrn_reflns_limit_l_max 21
_diffrn_reflns_limit_l_min -22
_diffrn_reflns_number 15419
_diffrn_reflns_theta_full 28.23
_diffrn_reflns_theta_max 28.23
_diffrn_reflns_theta_min 1.86
_exptl_absorpt_coefficient_mu 0.744
_exptl_absorpt_correction_T_max 0.875
_exptl_absorpt_correction_T_min 0.843
_exptl_absorpt_correction_type multi-scan
_exptl_absorpt_process_details SADABS
_exptl_crystal_colour RED
_exptl_crystal_density_diffrn 1.574
_exptl_crystal_density_method 'not measured'
_exptl_crystal_description BLOCK
_exptl_crystal_F_000 1212
_exptl_crystal_size_max 0.23
_exptl_crystal_size_mid 0.21
_exptl_crystal_size_min 0.18
_refine_diff_density_max 0.464
_refine_diff_density_min -0.283
_refine_diff_density_rms 0.050
_refine_ls_extinction_method none
_refine_ls_goodness_of_fit_ref 1.025
_refine_ls_hydrogen_treatment constr
_refine_ls_matrix_type full
_refine_ls_number_parameters 370
_refine_ls_number_reflns 6026
_refine_ls_number_restraints 0
_refine_ls_restrained_S_all 1.025
_refine_ls_R_factor_all 0.0375
_refine_ls_R_factor_gt 0.0298
_refine_ls_shift/su_max 0.000
_refine_ls_shift/su_mean 0.000
_refine_ls_structure_factor_coef Fsqd
_refine_ls_weighting_details 'calc w=1/[\s^2^(Fo^2^)+(0.0440P)^2^+0.8830P] where P=(Fo^2^+2Fc^2^)/3'
_refine_ls_weighting_scheme calc
_refine_ls_wR_factor_gt 0.0775
_refine_ls_wR_factor_ref 0.0815
_reflns_number_gt 5146
_reflns_number_total 6026
_reflns_threshold_expression >2sigma(I)
_cod_data_source_file JSSC-2015-226-66.cif
_cod_data_source_block complex3
_cod_depositor_comments
;
The following automatic conversions were performed:

data item '_symmetry_cell_setting' value 'Monoclinic' was changed to
'monoclinic' in accordance with the built-in table derived from the
CIF Core dictionary named 'cif_core.dic' version 2.4.5 last updated
on 2014-11-21.

Automatic conversion script
Id: cif_fix_values 8369 2020-08-20 11:38:08Z andrius 
;
_cod_original_sg_symbol_H-M 'P 21/n'
_cod_database_code 1561963

loop_
_symmetry_equiv_pos_as_xyz
'x, y, z'
'-x+1/2, y+1/2, -z+1/2'
'-x, -y, -z'
'x-1/2, -y-1/2, z-1/2'

loop_
_atom_site_label
_atom_site_type_symbol
_atom_site_fract_x
_atom_site_fract_y
_atom_site_fract_z
_atom_site_U_iso_or_equiv
_atom_site_adp_type
_atom_site_occupancy
_atom_site_symmetry_multiplicity
_atom_site_calc_flag
_atom_site_refinement_flags
_atom_site_disorder_assembly
_atom_site_disorder_group
Co1 Co -0.094021(19) 0.089529(13) 0.068413(11) 0.01839(7) Uani 1 1 d . . .
O1 O -0.02527(12) -0.04482(7) 0.08792(7) 0.0298(3) Uani 1 1 d . . .
N1 N -0.25752(13) 0.03009(9) -0.00121(8) 0.0238(3) Uani 1 1 d . . .
C1 C -0.30582(16) 0.06756(11) -0.06810(10) 0.0290(3) Uani 1 1 d . . .
H1A H -0.2761 0.1267 -0.0826 0.035 Uiso 1 1 calc R . .
O2 O 0.04213(12) -0.16844(8) 0.02389(6) 0.0283(2) Uani 1 1 d . . .
N2 N -0.92194(12) -0.85424(9) 0.12945(8) 0.0234(3) Uani 1 1 d . . .
C2 C -0.39703(18) 0.02241(13) -0.11587(11) 0.0362(4) Uani 1 1 d . . .
H2A H -0.4285 0.0511 -0.1614 0.043 Uiso 1 1 calc R . .
O3 O -0.27537(13) -0.30089(9) 0.38755(6) 0.0355(3) Uani 1 1 d . . .
N3 N -0.53705(14) -0.24279(9) -0.01514(9) 0.0321(3) Uani 1 1 d . . .
H3B H -0.5937 -0.2104 -0.0422 0.039 Uiso 1 1 calc R . .
C3 C -0.44192(17) -0.06636(13) -0.09569(11) 0.0333(4) Uani 1 1 d . . .
H3A H -0.5039 -0.0979 -0.1271 0.040 Uiso 1 1 calc R . .
O4 O -0.32102(14) -0.42152(8) 0.31492(8) 0.0433(3) Uani 1 1 d . . .
N4 N -0.70354(14) -0.60020(9) 0.08164(8) 0.0285(3) Uani 1 1 d . . .
H4A H -0.7196 -0.6402 0.0451 0.034 Uiso 1 1 calc R . .
C4 C -0.39219(15) -0.10653(11) -0.02782(9) 0.0252(3) Uani 1 1 d . . .
C5 C -0.30174(15) -0.05521(11) 0.01757(9) 0.0248(3) Uani 1 1 d . . .
H5A H -0.2701 -0.0819 0.0638 0.030 Uiso 1 1 calc R . .
O5 O -0.32787(12) -0.24741(8) 0.03457(8) 0.0379(3) Uani 1 1 d . . .
O6 O -0.70439(18) -0.58078(9) 0.21205(8) 0.0541(4) Uani 1 1 d . . .
C6 C -0.41743(16) -0.20493(11) -0.00035(10) 0.0281(3) Uani 1 1 d . . .
C7 C -0.57546(16) -0.33363(11) 0.01146(10) 0.0296(3) Uani 1 1 d . . .
C8 C -0.5379(2) -0.36632(13) 0.08433(11) 0.0398(4) Uani 1 1 d . . .
H8A H -0.4856 -0.3289 0.1174 0.048 Uiso 1 1 calc R . .
C9 C -0.57766(19) -0.45444(13) 0.10856(11) 0.0369(4) Uani 1 1 d . . .
H9A H -0.5510 -0.4764 0.1574 0.044 Uiso 1 1 calc R . .
C10 C -0.65718(15) -0.50983(11) 0.05996(9) 0.0266(3) Uani 1 1 d . . .
C11 C -0.69304(18) -0.47755(12) -0.01290(11) 0.0364(4) Uani 1 1 d . . .
H11A H -0.7448 -0.5150 -0.0462 0.044 Uiso 1 1 calc R . .
C12 C -0.65264(19) -0.38985(13) -0.03686(12) 0.0398(4) Uani 1 1 d . . .
H12A H -0.6778 -0.3685 -0.0862 0.048 Uiso 1 1 calc R . .
C13 C -0.72450(17) -0.62877(11) 0.15441(10) 0.0300(3) Uani 1 1 d . . .
C14 C -0.77519(16) -0.72749(11) 0.16331(9) 0.0256(3) Uani 1 1 d . . .
C15 C -0.72367(18) -0.77883(12) 0.22594(11) 0.0355(4) Uani 1 1 d . . .
H15A H -0.6596 -0.7528 0.2594 0.043 Uiso 1 1 calc R . .
C16 C -0.76914(19) -0.86893(13) 0.23757(11) 0.0380(4) Uani 1 1 d . . .
H16A H -0.7333 -0.9059 0.2776 0.046 Uiso 1 1 calc R . .
C17 C -0.86852(17) -0.90334(11) 0.18899(10) 0.0299(3) Uani 1 1 d . . .
H17A H -0.9001 -0.9637 0.1980 0.036 Uiso 1 1 calc R . .
C18 C -0.87343(15) -0.76760(10) 0.11639(9) 0.0244(3) Uani 1 1 d . . .
H18A H -0.9073 -0.7335 0.0742 0.029 Uiso 1 1 calc R . .
C19 C -0.01277(14) -0.13223(10) 0.08030(8) 0.0192(3) Uani 1 1 d . . .
C20 C -0.06761(14) -0.19531(10) 0.14239(8) 0.0194(3) Uani 1 1 d . . .
C21 C -0.13503(17) -0.15003(11) 0.19867(9) 0.0264(3) Uani 1 1 d . . .
H21A H -0.1388 -0.0846 0.1985 0.032 Uiso 1 1 calc R . .
C22 C -0.19836(17) -0.20004(11) 0.25648(9) 0.0280(3) Uani 1 1 d . . .
H22A H -0.2436 -0.1670 0.2934 0.034 Uiso 1 1 calc R . .
C23 C -0.19494(15) -0.29629(10) 0.25967(8) 0.0228(3) Uani 1 1 d . . .
C24 C -0.26785(15) -0.34314(11) 0.32393(9) 0.0262(3) Uani 1 1 d . . .
C25 C -0.12390(14) -0.34738(10) 0.20379(8) 0.0203(3) Uani 1 1 d . . .
C26 C -0.11184(16) -0.44705(11) 0.20716(9) 0.0276(3) Uani 1 1 d . . .
H26A H -0.1535 -0.4801 0.2456 0.033 Uiso 1 1 calc R . .
C27 C -0.04025(17) -0.49514(11) 0.15510(10) 0.0317(4) Uani 1 1 d . . .
H27A H -0.0335 -0.5604 0.1582 0.038 Uiso 1 1 calc R . .
C28 C 0.02301(17) -0.44614(12) 0.09705(10) 0.0306(3) Uani 1 1 d . . .
H28A H 0.0713 -0.4793 0.0616 0.037 Uiso 1 1 calc R . .
C29 C 0.01478(16) -0.35020(11) 0.09170(9) 0.0265(3) Uani 1 1 d . . .
H29A H 0.0581 -0.3194 0.0528 0.032 Uiso 1 1 calc R . .
C30 C -0.05846(14) -0.29652(10) 0.14423(8) 0.0195(3) Uani 1 1 d . . .

loop_
_atom_site_aniso_label
_atom_site_aniso_U_11
_atom_site_aniso_U_22
_atom_site_aniso_U_33
_atom_site_aniso_U_23
_atom_site_aniso_U_13
_atom_site_aniso_U_12
Co1 0.02183(11) 0.01464(10) 0.01923(11) -0.00038(7) 0.00713(7) -0.00251(7)
O1 0.0372(6) 0.0173(5) 0.0357(6) 0.0064(4) 0.0110(5) -0.0006(5)
N1 0.0245(6) 0.0204(6) 0.0270(6) -0.0032(5) 0.0070(5) -0.0040(5)
C1 0.0293(8) 0.0233(7) 0.0349(9) 0.0032(6) 0.0071(7) -0.0041(6)
O2 0.0389(6) 0.0263(5) 0.0205(5) -0.0007(4) 0.0121(5) -0.0087(5)
N2 0.0250(6) 0.0191(6) 0.0261(6) 0.0022(5) 0.0015(5) -0.0027(5)
C2 0.0377(9) 0.0372(9) 0.0332(9) 0.0079(7) -0.0035(7) -0.0055(8)
O3 0.0417(7) 0.0440(7) 0.0217(6) 0.0017(5) 0.0113(5) -0.0104(6)
N3 0.0259(7) 0.0200(6) 0.0503(9) 0.0034(6) -0.0005(6) -0.0055(5)
C3 0.0310(8) 0.0335(9) 0.0349(9) -0.0037(7) -0.0030(7) -0.0081(7)
O4 0.0542(8) 0.0257(6) 0.0522(8) -0.0025(5) 0.0299(7) -0.0095(6)
N4 0.0349(7) 0.0188(6) 0.0317(7) -0.0034(5) 0.0027(6) -0.0072(5)
C4 0.0221(7) 0.0218(7) 0.0320(8) -0.0028(6) 0.0059(6) -0.0037(6)
C5 0.0253(7) 0.0220(7) 0.0275(8) 0.0011(6) 0.0042(6) -0.0053(6)
O5 0.0331(6) 0.0261(6) 0.0536(8) 0.0039(5) -0.0057(6) -0.0049(5)
O6 0.0943(12) 0.0325(7) 0.0357(7) -0.0075(6) 0.0052(8) -0.0255(8)
C6 0.0273(8) 0.0210(7) 0.0361(9) -0.0032(6) 0.0041(7) -0.0048(6)
C7 0.0255(8) 0.0195(7) 0.0441(10) 0.0000(7) 0.0049(7) -0.0047(6)
C8 0.0491(11) 0.0326(9) 0.0379(10) -0.0061(7) 0.0029(8) -0.0207(8)
C9 0.0459(10) 0.0335(9) 0.0311(9) 0.0006(7) 0.0001(8) -0.0156(8)
C10 0.0270(8) 0.0188(7) 0.0346(8) -0.0022(6) 0.0061(6) -0.0046(6)
C11 0.0385(9) 0.0295(9) 0.0403(10) 0.0013(7) -0.0084(8) -0.0152(7)
C12 0.0415(10) 0.0340(9) 0.0428(10) 0.0107(8) -0.0123(8) -0.0136(8)
C13 0.0337(8) 0.0217(7) 0.0345(9) -0.0020(6) 0.0002(7) -0.0060(7)
C14 0.0294(8) 0.0190(7) 0.0285(8) -0.0001(6) 0.0020(6) -0.0029(6)
C15 0.0347(9) 0.0326(9) 0.0381(9) 0.0041(7) -0.0112(7) -0.0062(7)
C16 0.0422(10) 0.0308(9) 0.0398(10) 0.0125(7) -0.0118(8) -0.0029(8)
C17 0.0331(8) 0.0206(7) 0.0357(9) 0.0075(6) -0.0005(7) -0.0033(6)
C18 0.0292(8) 0.0187(7) 0.0254(7) 0.0024(6) 0.0010(6) -0.0021(6)
C19 0.0184(6) 0.0206(7) 0.0185(7) 0.0024(5) 0.0000(5) -0.0048(5)
C20 0.0215(7) 0.0198(7) 0.0171(6) 0.0026(5) 0.0027(5) -0.0030(5)
C21 0.0393(9) 0.0171(7) 0.0233(7) 0.0030(6) 0.0095(6) -0.0013(6)
C22 0.0405(9) 0.0225(7) 0.0222(7) 0.0002(6) 0.0141(7) 0.0016(7)
C23 0.0272(7) 0.0212(7) 0.0205(7) 0.0031(5) 0.0063(6) -0.0023(6)
C24 0.0248(7) 0.0221(7) 0.0323(8) 0.0076(6) 0.0095(6) 0.0022(6)
C25 0.0223(7) 0.0194(7) 0.0193(7) 0.0025(5) 0.0024(5) -0.0009(5)
C26 0.0327(8) 0.0209(7) 0.0297(8) 0.0042(6) 0.0061(7) -0.0007(6)
C27 0.0373(9) 0.0203(7) 0.0380(9) -0.0007(7) 0.0055(7) 0.0045(7)
C28 0.0317(8) 0.0287(8) 0.0319(9) -0.0057(7) 0.0077(7) 0.0071(7)
C29 0.0282(8) 0.0286(8) 0.0232(7) 0.0014(6) 0.0077(6) 0.0015(6)
C30 0.0202(7) 0.0205(7) 0.0178(7) 0.0001(5) 0.0011(5) -0.0010(5)

loop_
_atom_type_symbol
_atom_type_description
_atom_type_scat_dispersion_real
_atom_type_scat_dispersion_imag
_atom_type_scat_source
C C 0.0033 0.0016 'International Tables Vol C Tables 4.2.6.8 and 6.1.1.4'
H H 0.0000 0.0000 'International Tables Vol C Tables 4.2.6.8 and 6.1.1.4'
N N 0.0061 0.0033 'International Tables Vol C Tables 4.2.6.8 and 6.1.1.4'
O O 0.0106 0.0060 'International Tables Vol C Tables 4.2.6.8 and 6.1.1.4'
Co Co 0.3494 0.9721 'International Tables Vol C Tables 4.2.6.8 and 6.1.1.4'

loop_
_geom_angle_atom_site_label_1
_geom_angle_atom_site_label_2
_geom_angle_atom_site_label_3
_geom_angle
_geom_angle_site_symmetry_1
_geom_angle_site_symmetry_3
O2 Co1 O1 122.75(5) 3 .
O2 Co1 N2 86.98(5) 3 1_665
O1 Co1 N2 89.96(5) . 1_665
O2 Co1 N1 89.88(5) 3 .
O1 Co1 N1 88.74(5) . .
N2 Co1 N1 175.25(5) 1_665 .
O2 Co1 O3 93.62(5) 3 2_455
O1 Co1 O3 143.62(4) . 2_455
N2 Co1 O3 93.39(5) 1_665 2_455
N1 Co1 O3 90.35(5) . 2_455
O2 Co1 O4 150.35(4) 3 2_455
O1 Co1 O4 85.93(4) . 2_455
N2 Co1 O4 85.53(5) 1_665 2_455
N1 Co1 O4 98.93(5) . 2_455
O3 Co1 O4 58.32(4) 2_455 2_455
C19 O1 Co1 159.41(11) . .
C5 N1 C1 116.88(13) . .
C5 N1 Co1 118.25(11) . .
C1 N1 Co1 124.26(10) . .
N1 C1 C2 122.97(15) . .
C19 O2 Co1 121.50(10) . 3
C17 N2 C18 117.65(13) . .
C17 N2 Co1 118.53(10) . 1_445
C18 N2 Co1 123.42(10) . 1_445
C1 C2 C3 119.53(16) . .
C24 O3 Co1 91.48(9) . 2_445
C6 N3 C7 123.86(14) . .
C4 C3 C2 118.36(16) . .
C24 O4 Co1 90.42(10) . 2_445
C13 N4 C10 125.80(14) . .
C3 C4 C5 118.24(14) . .
C3 C4 C6 126.26(15) . .
C5 C4 C6 115.29(14) . .
N1 C5 C4 124.01(15) . .
O5 C6 N3 122.91(15) . .
O5 C6 C4 118.57(14) . .
N3 C6 C4 118.52(14) . .
C12 C7 C8 119.15(15) . .
C12 C7 N3 118.99(16) . .
C8 C7 N3 121.85(15) . .
C7 C8 C9 120.42(16) . .
C8 C9 C10 119.96(17) . .
C11 C10 C9 119.45(15) . .
C11 C10 N4 117.64(14) . .
C9 C10 N4 122.91(15) . .
C10 C11 C12 120.31(16) . .
C7 C12 C11 120.69(17) . .
O6 C13 N4 124.62(15) . .
O6 C13 C14 118.97(16) . .
N4 C13 C14 116.41(14) . .
C18 C14 C15 118.73(14) . .
C18 C14 C13 124.50(14) . .
C15 C14 C13 116.67(14) . .
C16 C15 C14 118.86(16) . .
C17 C16 C15 118.89(16) . .
N2 C17 C16 123.23(15) . .
N2 C18 C14 122.56(14) . .
O1 C19 O2 122.49(13) . .
O1 C19 C20 117.75(13) . .
O2 C19 C20 119.75(13) . .
C21 C20 C30 119.00(13) . .
C21 C20 C19 115.70(13) . .
C30 C20 C19 125.25(12) . .
C20 C21 C22 121.73(14) . .
C23 C22 C21 121.44(14) . .
C22 C23 C25 119.51(13) . .
C22 C23 C24 117.08(13) . .
C25 C23 C24 123.41(13) . .
O4 C24 O3 119.56(14) . .
O4 C24 C23 121.64(15) . .
O3 C24 C23 118.80(14) . .
C26 C25 C23 121.53(13) . .
C26 C25 C30 119.04(13) . .
C23 C25 C30 119.39(13) . .
C27 C26 C25 121.23(15) . .
C26 C27 C28 119.93(15) . .
C29 C28 C27 120.96(15) . .
C28 C29 C30 121.55(14) . .
C29 C30 C20 123.79(13) . .
C29 C30 C25 117.29(13) . .
C20 C30 C25 118.90(13) . .

loop_
_geom_bond_atom_site_label_1
_geom_bond_atom_site_label_2
_geom_bond_distance
_geom_bond_site_symmetry_2
Co1 O2 2.0375(10) 3
Co1 O1 2.0541(11) .
Co1 N2 2.1589(13) 1_665
Co1 N1 2.1814(13) .
Co1 O3 2.2029(12) 2_455
Co1 O4 2.2337(13) 2_455
O1 C19 1.2546(18) .
N1 C5 1.3365(19) .
N1 C1 1.346(2) .
C1 C2 1.374(2) .
O2 C19 1.2547(18) .
O2 Co1 2.0375(10) 3
N2 C17 1.339(2) .
N2 C18 1.3479(18) .
N2 Co1 2.1588(13) 1_445
C2 C3 1.390(2) .
O3 C24 1.258(2) .
O3 Co1 2.2029(12) 2_445
N3 C6 1.345(2) .
N3 C7 1.4289(19) .
C3 C4 1.381(2) .
O4 C24 1.244(2) .
O4 Co1 2.2337(13) 2_445
N4 C13 1.347(2) .
N4 C10 1.4225(19) .
C4 C5 1.390(2) .
C4 C6 1.501(2) .
O5 C6 1.230(2) .
O6 C13 1.217(2) .
C7 C12 1.377(2) .
C7 C8 1.381(3) .
C8 C9 1.385(2) .
C9 C10 1.386(2) .
C10 C11 1.375(2) .
C11 C12 1.380(2) .
C13 C14 1.503(2) .
C14 C18 1.383(2) .
C14 C15 1.389(2) .
C15 C16 1.378(2) .
C16 C17 1.376(2) .
C19 C20 1.5220(18) .
C20 C21 1.374(2) .
C20 C30 1.4398(19) .
C21 C22 1.405(2) .
C22 C23 1.368(2) .
C23 C25 1.429(2) .
C23 C24 1.516(2) .
C25 C26 1.421(2) .
C25 C30 1.4436(19) .
C26 C27 1.365(2) .
C27 C28 1.400(2) .
C28 C29 1.367(2) .
C29 C30 1.421(2) .
